data_7704201
loop_
_publ_author_name
'Dawkins, Michael J. C.'
'Simonov, Alexandr N.'
'Jones, Cameron'

_publ_section_title
;
 2,6-Diiminopyridine complexes of group 2 metals: synthesis,
 characterisation and redox behaviour.
;
_journal_issue 20
_journal_name_full 'Dalton transactions (Cambridge, England : 2003)'
_journal_page_first 6627
_journal_page_last 6634
_journal_paper_doi 10.1039/d0dt01278e
_journal_volume 49
_journal_year 2020
_chemical_formula_sum 'C47 H57 Mg N3 O'
_chemical_formula_weight 704.26
_space_group_crystal_system monoclinic
_space_group_IT_number 14
_space_group_name_Hall '-P 2ybc'
_space_group_name_H-M_alt 'P 1 21/c 1'
_atom_sites_solution_hydrogens geom
_audit_creation_method SHELXL-2016/6
_audit_update_record
;
2020-04-06 deposited with the CCDC.	2020-04-28 downloaded from the CCDC.
;
_cell_angle_alpha 90
_cell_angle_beta 101.17(3)
_cell_angle_gamma 90
_cell_formula_units_Z 4
_cell_length_a 8.3980(17)
_cell_length_b 27.960(6)
_cell_length_c 17.207(3)
_cell_measurement_reflns_used 7342
_cell_measurement_temperature 100(2)
_cell_measurement_theta_max 25.50
_cell_measurement_theta_min 2.91
_cell_volume 3963.8(14)
_computing_cell_refinement 'XDS (Kabsch, 1993)'
_computing_data_collection 'Blu-Ice (McPhillips, 2002)'
_computing_data_reduction 'XDS (Kabsch, 1993)'
_computing_molecular_graphics X-Seed
_computing_publication_material CifTAB
_computing_structure_refinement 'SHELXL-2016/6 (Sheldrick, 2016)'
_computing_structure_solution 'SHELXT 2014/5 (Sheldrick, 2014)'
_diffrn_ambient_temperature 100(2)
_diffrn_measured_fraction_theta_full 0.997
_diffrn_measured_fraction_theta_max 0.997
_diffrn_measurement_device_type 'ADSC Quantum 210r'
_diffrn_radiation_type Synchrotron
_diffrn_radiation_wavelength 0.7109
_diffrn_reflns_av_R_equivalents 0.0722
_diffrn_reflns_av_unetI/netI 0.0324
_diffrn_reflns_Laue_measured_fraction_full 0.997
_diffrn_reflns_Laue_measured_fraction_max 0.997
_diffrn_reflns_limit_h_max 10
_diffrn_reflns_limit_h_min -10
_diffrn_reflns_limit_k_max 33
_diffrn_reflns_limit_k_min -33
_diffrn_reflns_limit_l_max 20
_diffrn_reflns_limit_l_min -20
_diffrn_reflns_number 54934
_diffrn_reflns_point_group_measured_fraction_full 0.997
_diffrn_reflns_point_group_measured_fraction_max 0.997
_diffrn_reflns_theta_full 25.248
_diffrn_reflns_theta_max 25.499
_diffrn_reflns_theta_min 2.915
_diffrn_source 'Australian Synchrotron'
_exptl_absorpt_coefficient_mu 0.084
_exptl_absorpt_correction_T_max 1.000
_exptl_absorpt_correction_T_min 0.987
_exptl_absorpt_correction_type multi-scan
_exptl_absorpt_process_details XDS
_exptl_crystal_colour 'dark red'
_exptl_crystal_density_diffrn 1.180
_exptl_crystal_description block
_exptl_crystal_F_000 1520
_exptl_crystal_size_max 0.010
_exptl_crystal_size_mid 0.010
_exptl_crystal_size_min 0.005
_refine_diff_density_max 0.182
_refine_diff_density_min -0.266
_refine_diff_density_rms 0.055
_refine_ls_extinction_method none
_refine_ls_goodness_of_fit_ref 1.056
_refine_ls_hydrogen_treatment constr
_refine_ls_matrix_type full
_refine_ls_number_parameters 479
_refine_ls_number_reflns 7342
_refine_ls_number_restraints 0
_refine_ls_restrained_S_all 1.056
_refine_ls_R_factor_all 0.0626
_refine_ls_R_factor_gt 0.0461
_refine_ls_shift/su_max 0.001
_refine_ls_shift/su_mean 0.000
_refine_ls_structure_factor_coef Fsqd
_refine_ls_weighting_details 'w=1/[\s^2^(Fo^2^)+(0.0581P)^2^+1.7926P] where P=(Fo^2^+2Fc^2^)/3'
_refine_ls_weighting_scheme calc
_refine_ls_wR_factor_gt 0.1082
_refine_ls_wR_factor_ref 0.1169
_reflns_Friedel_coverage 0.000
_reflns_number_gt 5895
_reflns_number_total 7342
_reflns_threshold_expression 'I > 2\s(I)'
_cod_data_source_file d0dt01278e2.cif
_cod_data_source_block Cj1408
_cod_depositor_comments 'Adding full bibliography for 7704198--7704205.cif.'
_cod_original_sg_symbol_H-M 'P 21/c'
_cod_database_code 7704201
_shelx_shelxl_version_number 2016/6
_shelx_space_group_comment
;
The symmetry employed for this shelxl refinement is uniquely defined
by the following loop, which should always be used as a source of
symmetry information in preference to the above space-group names.
They are only intended as comments.
;
_shelx_estimated_absorpt_t_min 0.999
_shelx_estimated_absorpt_t_max 1.000

loop_
_space_group_symop_operation_xyz
'x, y, z'
'-x, y+1/2, -z+1/2'
'-x, -y, -z'
'x, -y-1/2, z-1/2'

loop_
_atom_site_label
_atom_site_type_symbol
_atom_site_fract_x
_atom_site_fract_y
_atom_site_fract_z
_atom_site_U_iso_or_equiv
_atom_site_adp_type
_atom_site_occupancy
_atom_site_site_symmetry_order
_atom_site_calc_flag
_atom_site_refinement_flags_posn
_atom_site_refinement_flags_adp
_atom_site_refinement_flags_occupancy
_atom_site_disorder_assembly
_atom_site_disorder_group
Mg1 Mg 0.72182(7) 0.70183(2) 0.29755(3) 0.01697(14) Uani 1 1 d . . . . .
O1 O 0.95444(14) 0.69274(4) 0.35933(7) 0.0221(3) Uani 1 1 d . . . . .
N1 N 0.54248(17) 0.71219(5) 0.20739(8) 0.0169(3) Uani 1 1 d . . . . .
C1 C 0.4752(2) 0.75739(6) 0.19613(9) 0.0162(3) Uani 1 1 d . . . . .
N2 N 0.68365(16) 0.77683(5) 0.30497(8) 0.0171(3) Uani 1 1 d . . . . .
C2 C 0.3300(2) 0.76393(6) 0.14172(10) 0.0185(3) Uani 1 1 d . . . . .
H2 H 0.282446 0.794832 0.134178 0.022 Uiso 1 1 calc R U . . .
N3 N 0.64046(16) 0.63010(5) 0.26674(8) 0.0177(3) Uani 1 1 d . . . . .
C3 C 0.2551(2) 0.72531(6) 0.09870(10) 0.0191(3) Uani 1 1 d . . . . .
H3 H 0.160230 0.730124 0.059372 0.023 Uiso 1 1 calc R U . . .
C4 C 0.3194(2) 0.67948(6) 0.11326(10) 0.0185(3) Uani 1 1 d . . . . .
H4 H 0.267157 0.652777 0.085065 0.022 Uiso 1 1 calc R U . . .
C5 C 0.46105(19) 0.67332(6) 0.16965(9) 0.0167(3) Uani 1 1 d . . . . .
C6 C 0.5565(2) 0.79302(6) 0.24870(9) 0.0164(3) Uani 1 1 d . . . . .
C7 C 0.4951(2) 0.84273(6) 0.24381(10) 0.0187(3) Uani 1 1 d . . . . .
C8 C 0.4714(2) 0.86779(7) 0.31131(11) 0.0232(4) Uani 1 1 d . . . . .
H8 H 0.500372 0.853248 0.361974 0.028 Uiso 1 1 calc R U . . .
C9 C 0.4062(2) 0.91339(7) 0.30504(12) 0.0298(4) Uani 1 1 d . . . . .
H9 H 0.390308 0.929642 0.351412 0.036 Uiso 1 1 calc R U . . .
C10 C 0.3638(2) 0.93575(7) 0.23184(12) 0.0319(5) Uani 1 1 d . . . . .
H10 H 0.318332 0.966968 0.227882 0.038 Uiso 1 1 calc R U . . .
C11 C 0.3887(2) 0.91191(7) 0.16491(12) 0.0291(4) Uani 1 1 d . . . . .
H11 H 0.360350 0.926861 0.114549 0.035 Uiso 1 1 calc R U . . .
C12 C 0.4548(2) 0.86632(6) 0.17073(11) 0.0234(4) Uani 1 1 d . . . . .
H12 H 0.473253 0.850729 0.124211 0.028 Uiso 1 1 calc R U . . .
C13 C 0.7800(2) 0.81081(6) 0.35512(10) 0.0180(3) Uani 1 1 d . . . . .
C14 C 0.8682(2) 0.84710(6) 0.32420(10) 0.0198(4) Uani 1 1 d . . . . .
C15 C 0.9631(2) 0.87828(7) 0.37733(11) 0.0252(4) Uani 1 1 d . . . . .
H15 H 1.023117 0.902597 0.357288 0.030 Uiso 1 1 calc R U . . .
C16 C 0.9723(2) 0.87485(7) 0.45803(11) 0.0283(4) Uani 1 1 d . . . . .
H16 H 1.034862 0.897233 0.492727 0.034 Uiso 1 1 calc R U . . .
C17 C 0.8896(2) 0.83851(7) 0.48821(11) 0.0257(4) Uani 1 1 d . . . . .
H17 H 0.897690 0.835880 0.543878 0.031 Uiso 1 1 calc R U . . .
C18 C 0.7950(2) 0.80580(6) 0.43833(10) 0.0206(4) Uani 1 1 d . . . . .
C19 C 0.8715(2) 0.85211(6) 0.23613(10) 0.0218(4) Uani 1 1 d . . . . .
H19 H 0.780086 0.832652 0.205969 0.026 Uiso 1 1 calc R U . . .
C20 C 0.8470(3) 0.90388(7) 0.20743(12) 0.0304(4) Uani 1 1 d . . . . .
H20A H 0.746085 0.916389 0.220140 0.046 Uiso 1 1 calc R U . . .
H20B H 0.840685 0.905002 0.149990 0.046 Uiso 1 1 calc R U . . .
H20C H 0.938625 0.923407 0.233790 0.046 Uiso 1 1 calc R U . . .
C21 C 1.0296(2) 0.83278(8) 0.21667(12) 0.0313(4) Uani 1 1 d . . . . .
H21A H 1.122019 0.848906 0.249847 0.047 Uiso 1 1 calc R U . . .
H21B H 1.031251 0.838750 0.160714 0.047 Uiso 1 1 calc R U . . .
H21C H 1.036703 0.798300 0.226978 0.047 Uiso 1 1 calc R U . . .
C22 C 0.7076(2) 0.76548(7) 0.47279(10) 0.0238(4) Uani 1 1 d . . . . .
H22 H 0.724171 0.735766 0.443000 0.029 Uiso 1 1 calc R U . . .
C23 C 0.5250(2) 0.77352(8) 0.46067(12) 0.0321(4) Uani 1 1 d . . . . .
H23A H 0.503291 0.802793 0.488184 0.048 Uiso 1 1 calc R U . . .
H23B H 0.474191 0.746240 0.482091 0.048 Uiso 1 1 calc R U . . .
H23C H 0.479968 0.776707 0.403952 0.048 Uiso 1 1 calc R U . . .
C24 C 0.7730(3) 0.75510(8) 0.56061(11) 0.0337(5) Uani 1 1 d . . . . .
H24A H 0.891002 0.750861 0.569358 0.051 Uiso 1 1 calc R U . . .
H24B H 0.722745 0.725851 0.575990 0.051 Uiso 1 1 calc R U . . .
H24C H 0.747221 0.781942 0.592638 0.051 Uiso 1 1 calc R U . . .
C25 C 0.52391(19) 0.62793(6) 0.19982(10) 0.0177(3) Uani 1 1 d . . . . .
C26 C 0.4592(2) 0.58332(6) 0.15979(10) 0.0192(4) Uani 1 1 d . . . . .
C27 C 0.4424(2) 0.57890(7) 0.07738(11) 0.0250(4) Uani 1 1 d . . . . .
H27 H 0.481291 0.603698 0.048232 0.030 Uiso 1 1 calc R U . . .
C28 C 0.3699(2) 0.53895(7) 0.03778(12) 0.0313(4) Uani 1 1 d . . . . .
H28 H 0.357533 0.536965 -0.018183 0.038 Uiso 1 1 calc R U . . .
C29 C 0.3155(2) 0.50190(7) 0.07928(12) 0.0323(5) Uani 1 1 d . . . . .
H29 H 0.264839 0.474678 0.052051 0.039 Uiso 1 1 calc R U . . .
C30 C 0.3357(2) 0.50500(7) 0.16070(12) 0.0284(4) Uani 1 1 d . . . . .
H30 H 0.300153 0.479484 0.189568 0.034 Uiso 1 1 calc R U . . .
C31 C 0.4071(2) 0.54482(6) 0.20071(11) 0.0224(4) Uani 1 1 d . . . . .
H31 H 0.421101 0.546096 0.256798 0.027 Uiso 1 1 calc R U . . .
C32 C 0.7131(2) 0.58753(6) 0.30296(10) 0.0184(3) Uani 1 1 d . . . . .
C33 C 0.8362(2) 0.56396(6) 0.27255(10) 0.0200(4) Uani 1 1 d . . . . .
C34 C 0.9290(2) 0.52955(6) 0.31995(11) 0.0235(4) Uani 1 1 d . . . . .
H34 H 1.015837 0.514437 0.301379 0.028 Uiso 1 1 calc R U . . .
C35 C 0.8976(2) 0.51695(7) 0.39329(11) 0.0270(4) Uani 1 1 d . . . . .
H35 H 0.964653 0.494310 0.425380 0.032 Uiso 1 1 calc R U . . .
C36 C 0.7675(2) 0.53760(7) 0.41965(11) 0.0256(4) Uani 1 1 d . . . . .
H36 H 0.742892 0.527816 0.468863 0.031 Uiso 1 1 calc R U . . .
C37 C 0.6723(2) 0.57251(6) 0.37495(10) 0.0213(4) Uani 1 1 d . . . . .
C38 C 0.8733(2) 0.57618(6) 0.19192(10) 0.0223(4) Uani 1 1 d . . . . .
H38 H 0.785975 0.598112 0.164720 0.027 Uiso 1 1 calc R U . . .
C39 C 1.0342(2) 0.60253(8) 0.19996(12) 0.0320(4) Uani 1 1 d . . . . .
H39A H 1.026947 0.633277 0.226411 0.048 Uiso 1 1 calc R U . . .
H39B H 1.058508 0.608094 0.147254 0.048 Uiso 1 1 calc R U . . .
H39C H 1.120672 0.583201 0.231411 0.048 Uiso 1 1 calc R U . . .
C40 C 0.8705(3) 0.53141(8) 0.14061(12) 0.0352(5) Uani 1 1 d . . . . .
H40A H 0.956440 0.509470 0.165388 0.053 Uiso 1 1 calc R U . . .
H40B H 0.888226 0.540504 0.087944 0.053 Uiso 1 1 calc R U . . .
H40C H 0.764852 0.515575 0.135605 0.053 Uiso 1 1 calc R U . . .
C41 C 0.5282(2) 0.59484(7) 0.40341(11) 0.0276(4) Uani 1 1 d . . . . .
H41 H 0.459332 0.611126 0.357017 0.033 Uiso 1 1 calc R U . . .
C42 C 0.5838(3) 0.63273(8) 0.46655(12) 0.0403(5) Uani 1 1 d . . . . .
H42A H 0.650309 0.617691 0.513233 0.060 Uiso 1 1 calc R U . . .
H42B H 0.488702 0.647789 0.481512 0.060 Uiso 1 1 calc R U . . .
H42C H 0.647972 0.657056 0.445506 0.060 Uiso 1 1 calc R U . . .
C43 C 0.4220(3) 0.55703(8) 0.43409(14) 0.0399(5) Uani 1 1 d . . . . .
H43A H 0.483057 0.542600 0.482746 0.060 Uiso 1 1 calc R U . . .
H43B H 0.391617 0.532154 0.393822 0.060 Uiso 1 1 calc R U . . .
H43C H 0.323748 0.572283 0.445214 0.060 Uiso 1 1 calc R U . . .
C44 C 1.0763(2) 0.72992(7) 0.35714(12) 0.0262(4) Uani 1 1 d . . . . .
H44A H 1.128986 0.738030 0.412122 0.031 Uiso 1 1 calc R U . . .
H44B H 1.021131 0.759047 0.332643 0.031 Uiso 1 1 calc R U . . .
C45 C 1.2043(3) 0.71567(8) 0.31215(13) 0.0363(5) Uani 1 1 d . . . . .
H45A H 1.270216 0.689836 0.340396 0.054 Uiso 1 1 calc R U . . .
H45B H 1.273776 0.743252 0.307369 0.054 Uiso 1 1 calc R U . . .
H45C H 1.152778 0.704600 0.259205 0.054 Uiso 1 1 calc R U . . .
C46 C 1.0198(2) 0.65068(7) 0.40413(11) 0.0256(4) Uani 1 1 d . . . . .
H46A H 1.111867 0.638166 0.381979 0.031 Uiso 1 1 calc R U . . .
H46B H 0.935036 0.625599 0.397713 0.031 Uiso 1 1 calc R U . . .
C47 C 1.0764(3) 0.66044(9) 0.49022(13) 0.0464(6) Uani 1 1 d . . . . .
H47A H 1.170543 0.681848 0.497525 0.070 Uiso 1 1 calc R U . . .
H47B H 1.107133 0.630293 0.518178 0.070 Uiso 1 1 calc R U . . .
H47C H 0.988811 0.675597 0.511568 0.070 Uiso 1 1 calc R U . . .

loop_
_atom_site_aniso_label
_atom_site_aniso_U_11
_atom_site_aniso_U_22
_atom_site_aniso_U_33
_atom_site_aniso_U_23
_atom_site_aniso_U_13
_atom_site_aniso_U_12
Mg1 0.0151(3) 0.0179(3) 0.0174(3) 0.0005(2) 0.0019(2) 0.0002(2)
O1 0.0177(6) 0.0219(6) 0.0259(6) 0.0030(5) 0.0021(5) -0.0010(5)
N1 0.0165(7) 0.0159(7) 0.0188(7) 0.0006(5) 0.0045(5) 0.0005(5)
C1 0.0163(8) 0.0171(8) 0.0165(8) 0.0017(6) 0.0061(6) 0.0008(6)
N2 0.0151(7) 0.0191(7) 0.0173(7) -0.0014(5) 0.0036(5) -0.0004(6)
C2 0.0170(8) 0.0199(9) 0.0193(8) 0.0018(7) 0.0049(6) 0.0026(7)
N3 0.0169(7) 0.0187(7) 0.0174(7) 0.0018(6) 0.0033(6) 0.0000(6)
C3 0.0166(8) 0.0231(9) 0.0173(8) 0.0015(7) 0.0024(6) 0.0016(7)
C4 0.0183(8) 0.0198(8) 0.0170(8) -0.0008(6) 0.0023(6) -0.0029(7)
C5 0.0158(8) 0.0180(8) 0.0176(8) -0.0008(6) 0.0065(6) -0.0007(6)
C6 0.0160(8) 0.0189(8) 0.0150(8) 0.0006(6) 0.0053(6) 0.0000(6)
C7 0.0155(8) 0.0174(8) 0.0232(9) -0.0016(7) 0.0037(6) -0.0007(6)
C8 0.0208(9) 0.0238(9) 0.0241(9) -0.0040(7) 0.0020(7) 0.0021(7)
C9 0.0276(10) 0.0252(10) 0.0347(11) -0.0106(8) 0.0012(8) 0.0043(8)
C10 0.0289(10) 0.0184(9) 0.0440(12) -0.0033(8) -0.0035(9) 0.0042(8)
C11 0.0274(10) 0.0234(10) 0.0331(10) 0.0048(8) -0.0021(8) -0.0007(8)
C12 0.0244(9) 0.0206(9) 0.0246(9) -0.0003(7) 0.0035(7) -0.0011(7)
C13 0.0150(8) 0.0181(8) 0.0212(8) -0.0027(6) 0.0042(6) 0.0021(6)
C14 0.0167(8) 0.0195(9) 0.0237(9) -0.0013(7) 0.0049(7) 0.0009(7)
C15 0.0225(9) 0.0230(9) 0.0294(10) -0.0007(7) 0.0030(7) -0.0029(7)
C16 0.0253(10) 0.0268(10) 0.0293(10) -0.0080(8) -0.0035(8) -0.0039(8)
C17 0.0262(9) 0.0295(10) 0.0199(9) -0.0040(7) 0.0004(7) 0.0027(8)
C18 0.0168(8) 0.0243(9) 0.0204(9) -0.0012(7) 0.0034(7) 0.0029(7)
C19 0.0205(9) 0.0224(9) 0.0235(9) -0.0016(7) 0.0071(7) -0.0043(7)
C20 0.0368(11) 0.0253(10) 0.0288(10) 0.0022(8) 0.0061(8) -0.0030(8)
C21 0.0288(10) 0.0370(11) 0.0305(10) 0.0010(9) 0.0117(8) 0.0025(8)
C22 0.0251(9) 0.0273(10) 0.0200(9) -0.0009(7) 0.0069(7) -0.0008(7)
C23 0.0252(10) 0.0396(12) 0.0335(11) 0.0015(9) 0.0104(8) -0.0030(9)
C24 0.0325(11) 0.0459(13) 0.0240(10) 0.0043(9) 0.0088(8) -0.0001(9)
C25 0.0154(8) 0.0204(9) 0.0181(8) -0.0006(7) 0.0054(6) -0.0007(7)
C26 0.0152(8) 0.0169(8) 0.0251(9) -0.0003(7) 0.0028(7) 0.0021(6)
C27 0.0258(9) 0.0229(9) 0.0262(9) -0.0010(7) 0.0052(7) 0.0007(7)
C28 0.0365(11) 0.0277(10) 0.0276(10) -0.0069(8) 0.0013(8) 0.0009(8)
C29 0.0317(10) 0.0216(10) 0.0390(11) -0.0077(8) -0.0045(9) -0.0023(8)
C30 0.0243(9) 0.0185(9) 0.0407(11) 0.0032(8) 0.0025(8) -0.0022(7)
C31 0.0194(8) 0.0203(9) 0.0267(9) 0.0032(7) 0.0026(7) 0.0007(7)
C32 0.0163(8) 0.0164(8) 0.0215(9) 0.0014(7) 0.0010(7) -0.0022(6)
C33 0.0178(8) 0.0189(9) 0.0225(9) -0.0014(7) 0.0016(7) -0.0017(7)
C34 0.0201(9) 0.0197(9) 0.0291(9) -0.0018(7) 0.0005(7) 0.0017(7)
C35 0.0281(10) 0.0213(9) 0.0276(10) 0.0026(7) -0.0045(8) 0.0021(8)
C36 0.0302(10) 0.0229(9) 0.0225(9) 0.0045(7) 0.0018(7) -0.0012(8)
C37 0.0238(9) 0.0191(9) 0.0208(9) 0.0015(7) 0.0041(7) -0.0022(7)
C38 0.0205(9) 0.0232(9) 0.0238(9) -0.0006(7) 0.0058(7) 0.0010(7)
C39 0.0267(10) 0.0386(12) 0.0325(11) -0.0032(9) 0.0103(8) -0.0065(9)
C40 0.0440(12) 0.0347(11) 0.0280(10) -0.0078(9) 0.0096(9) -0.0045(9)
C41 0.0320(10) 0.0282(10) 0.0248(9) 0.0068(8) 0.0111(8) 0.0040(8)
C42 0.0572(14) 0.0374(12) 0.0304(11) 0.0009(9) 0.0191(10) 0.0080(11)
C43 0.0383(12) 0.0401(12) 0.0473(13) 0.0142(10) 0.0229(10) 0.0032(10)
C44 0.0205(9) 0.0249(10) 0.0337(10) 0.0010(8) 0.0067(8) -0.0043(7)
C45 0.0329(11) 0.0363(12) 0.0434(12) -0.0033(9) 0.0164(9) -0.0058(9)
C46 0.0250(9) 0.0237(10) 0.0264(10) 0.0017(7) 0.0006(7) 0.0011(7)
C47 0.0612(15) 0.0429(13) 0.0286(11) -0.0010(10) -0.0075(10) 0.0129(11)

loop_
_atom_type_symbol
_atom_type_description
_atom_type_scat_dispersion_real
_atom_type_scat_dispersion_imag
_atom_type_scat_source
C C 0.0033 0.0016 'International Tables Vol C Tables 4.2.6.8 and 6.1.1.4'
H H 0.0000 0.0000 'International Tables Vol C Tables 4.2.6.8 and 6.1.1.4'
N N 0.0061 0.0033 'International Tables Vol C Tables 4.2.6.8 and 6.1.1.4'
Mg Mg 0.0486 0.0363 'International Tables Vol C Tables 4.2.6.8 and 6.1.1.4'
O O 0.0106 0.0060 'International Tables Vol C Tables 4.2.6.8 and 6.1.1.4'

loop_
_geom_angle_atom_site_label_1
_geom_angle_atom_site_label_2
_geom_angle_atom_site_label_3
_geom_angle
_geom_angle_site_symmetry_1
_geom_angle_site_symmetry_3
_geom_angle_publ_flag
N1 Mg1 O1 159.36(6) . . ?
N1 Mg1 N2 78.50(6) . . ?
O1 Mg1 N2 103.32(6) . . ?
N1 Mg1 N3 77.56(6) . . ?
O1 Mg1 N3 103.72(6) . . ?
N2 Mg1 N3 152.69(6) . . ?
C46 O1 C44 113.20(13) . . ?
C46 O1 Mg1 126.78(10) . . ?
C44 O1 Mg1 119.93(11) . . ?
C5 N1 C1 120.19(14) . . ?
C5 N1 Mg1 119.39(11) . . ?
C1 N1 Mg1 118.41(11) . . ?
N1 C1 C2 119.55(15) . . ?
N1 C1 C6 114.62(14) . . ?
C2 C1 C6 125.54(15) . . ?
C6 N2 C13 118.71(14) . . ?
C6 N2 Mg1 112.85(11) . . ?
C13 N2 Mg1 128.20(11) . . ?
C3 C2 C1 120.07(16) . . ?
C3 C2 H2 120.0 . . ?
C1 C2 H2 120.0 . . ?
C25 N3 C32 120.66(14) . . ?
C25 N3 Mg1 113.08(11) . . ?
C32 N3 Mg1 125.61(11) . . ?
C2 C3 C4 119.97(15) . . ?
C2 C3 H3 120.0 . . ?
C4 C3 H3 120.0 . . ?
C5 C4 C3 119.17(15) . . ?
C5 C4 H4 120.4 . . ?
C3 C4 H4 120.4 . . ?
N1 C5 C4 120.66(15) . . ?
N1 C5 C25 114.42(14) . . ?
C4 C5 C25 124.55(15) . . ?
N2 C6 C1 115.38(15) . . ?
N2 C6 C7 124.43(15) . . ?
C1 C6 C7 120.05(14) . . ?
C12 C7 C8 117.32(16) . . ?
C12 C7 C6 120.93(15) . . ?
C8 C7 C6 121.73(16) . . ?
C9 C8 C7 120.88(17) . . ?
C9 C8 H8 119.6 . . ?
C7 C8 H8 119.6 . . ?
C8 C9 C10 120.90(18) . . ?
C8 C9 H9 119.6 . . ?
C10 C9 H9 119.6 . . ?
C11 C10 C9 119.02(18) . . ?
C11 C10 H10 120.5 . . ?
C9 C10 H10 120.5 . . ?
C10 C11 C12 120.45(18) . . ?
C10 C11 H11 119.8 . . ?
C12 C11 H11 119.8 . . ?
C11 C12 C7 121.40(17) . . ?
C11 C12 H12 119.3 . . ?
C7 C12 H12 119.3 . . ?
C14 C13 C18 119.84(15) . . ?
C14 C13 N2 121.74(15) . . ?
C18 C13 N2 118.29(15) . . ?
C15 C14 C13 118.32(16) . . ?
C15 C14 C19 118.35(16) . . ?
C13 C14 C19 123.26(15) . . ?
C16 C15 C14 121.98(17) . . ?
C16 C15 H15 119.0 . . ?
C14 C15 H15 119.0 . . ?
C15 C16 C17 119.56(17) . . ?
C15 C16 H16 120.2 . . ?
C17 C16 H16 120.2 . . ?
C16 C17 C18 121.17(17) . . ?
C16 C17 H17 119.4 . . ?
C18 C17 H17 119.4 . . ?
C17 C18 C13 119.03(17) . . ?
C17 C18 C22 120.37(16) . . ?
C13 C18 C22 120.60(15) . . ?
C14 C19 C21 111.58(15) . . ?
C14 C19 C20 112.32(15) . . ?
C21 C19 C20 109.36(16) . . ?
C14 C19 H19 107.8 . . ?
C21 C19 H19 107.8 . . ?
C20 C19 H19 107.8 . . ?
C19 C20 H20A 109.5 . . ?
C19 C20 H20B 109.5 . . ?
H20A C20 H20B 109.5 . . ?
C19 C20 H20C 109.5 . . ?
H20A C20 H20C 109.5 . . ?
H20B C20 H20C 109.5 . . ?
C19 C21 H21A 109.5 . . ?
C19 C21 H21B 109.5 . . ?
H21A C21 H21B 109.5 . . ?
C19 C21 H21C 109.5 . . ?
H21A C21 H21C 109.5 . . ?
H21B C21 H21C 109.5 . . ?
C23 C22 C18 112.65(15) . . ?
C23 C22 C24 108.80(16) . . ?
C18 C22 C24 114.53(16) . . ?
C23 C22 H22 106.8 . . ?
C18 C22 H22 106.8 . . ?
C24 C22 H22 106.8 . . ?
C22 C23 H23A 109.5 . . ?
C22 C23 H23B 109.5 . . ?
H23A C23 H23B 109.5 . . ?
C22 C23 H23C 109.5 . . ?
H23A C23 H23C 109.5 . . ?
H23B C23 H23C 109.5 . . ?
C22 C24 H24A 109.5 . . ?
C22 C24 H24B 109.5 . . ?
H24A C24 H24B 109.5 . . ?
C22 C24 H24C 109.5 . . ?
H24A C24 H24C 109.5 . . ?
H24B C24 H24C 109.5 . . ?
N3 C25 C5 114.93(15) . . ?
N3 C25 C26 124.87(15) . . ?
C5 C25 C26 120.18(15) . . ?
C31 C26 C27 117.38(16) . . ?
C31 C26 C25 122.47(16) . . ?
C27 C26 C25 120.12(16) . . ?
C28 C27 C26 121.09(18) . . ?
C28 C27 H27 119.5 . . ?
C26 C27 H27 119.5 . . ?
C29 C28 C27 120.44(18) . . ?
C29 C28 H28 119.8 . . ?
C27 C28 H28 119.8 . . ?
C30 C29 C28 119.21(18) . . ?
C30 C29 H29 120.4 . . ?
C28 C29 H29 120.4 . . ?
C29 C30 C31 120.79(18) . . ?
C29 C30 H30 119.6 . . ?
C31 C30 H30 119.6 . . ?
C30 C31 C26 121.03(17) . . ?
C30 C31 H31 119.5 . . ?
C26 C31 H31 119.5 . . ?
C33 C32 C37 120.46(16) . . ?
C33 C32 N3 120.73(15) . . ?
C37 C32 N3 118.43(15) . . ?
C34 C33 C32 118.15(16) . . ?
C34 C33 C38 119.86(16) . . ?
C32 C33 C38 121.96(15) . . ?
C35 C34 C33 121.60(17) . . ?
C35 C34 H34 119.2 . . ?
C33 C34 H34 119.2 . . ?
C34 C35 C36 119.58(17) . . ?
C34 C35 H35 120.2 . . ?
C36 C35 H35 120.2 . . ?
C35 C36 C37 120.97(17) . . ?
C35 C36 H36 119.5 . . ?
C37 C36 H36 119.5 . . ?
C36 C37 C32 118.78(17) . . ?
C36 C37 C41 121.03(16) . . ?
C32 C37 C41 120.19(16) . . ?
C33 C38 C39 111.21(15) . . ?
C33 C38 C40 111.11(15) . . ?
C39 C38 C40 111.31(16) . . ?
C33 C38 H38 107.7 . . ?
C39 C38 H38 107.7 . . ?
C40 C38 H38 107.7 . . ?
C38 C39 H39A 109.5 . . ?
C38 C39 H39B 109.5 . . ?
H39A C39 H39B 109.5 . . ?
C38 C39 H39C 109.5 . . ?
H39A C39 H39C 109.5 . . ?
H39B C39 H39C 109.5 . . ?
C38 C40 H40A 109.5 . . ?
C38 C40 H40B 109.5 . . ?
H40A C40 H40B 109.5 . . ?
C38 C40 H40C 109.5 . . ?
H40A C40 H40C 109.5 . . ?
H40B C40 H40C 109.5 . . ?
C42 C41 C37 111.16(17) . . ?
C42 C41 C43 110.50(17) . . ?
C37 C41 C43 112.16(16) . . ?
C42 C41 H41 107.6 . . ?
C37 C41 H41 107.6 . . ?
C43 C41 H41 107.6 . . ?
C41 C42 H42A 109.5 . . ?
C41 C42 H42B 109.5 . . ?
H42A C42 H42B 109.5 . . ?
C41 C42 H42C 109.5 . . ?
H42A C42 H42C 109.5 . . ?
H42B C42 H42C 109.5 . . ?
C41 C43 H43A 109.5 . . ?
C41 C43 H43B 109.5 . . ?
H43A C43 H43B 109.5 . . ?
C41 C43 H43C 109.5 . . ?
H43A C43 H43C 109.5 . . ?
H43B C43 H43C 109.5 . . ?
O1 C44 C45 113.60(16) . . ?
O1 C44 H44A 108.8 . . ?
C45 C44 H44A 108.8 . . ?
O1 C44 H44B 108.8 . . ?
C45 C44 H44B 108.8 . . ?
H44A C44 H44B 107.7 . . ?
C44 C45 H45A 109.5 . . ?
C44 C45 H45B 109.5 . . ?
H45A C45 H45B 109.5 . . ?
C44 C45 H45C 109.5 . . ?
H45A C45 H45C 109.5 . . ?
H45B C45 H45C 109.5 . . ?
O1 C46 C47 113.20(16) . . ?
O1 C46 H46A 108.9 . . ?
C47 C46 H46A 108.9 . . ?
O1 C46 H46B 108.9 . . ?
C47 C46 H46B 108.9 . . ?
H46A C46 H46B 107.8 . . ?
C46 C47 H47A 109.5 . . ?
C46 C47 H47B 109.5 . . ?
H47A C47 H47B 109.5 . . ?
C46 C47 H47C 109.5 . . ?
H47A C47 H47C 109.5 . . ?
H47B C47 H47C 109.5 . . ?

loop_
_geom_bond_atom_site_label_1
_geom_bond_atom_site_label_2
_geom_bond_distance
_geom_bond_site_symmetry_2
_geom_bond_publ_flag
Mg1 N1 1.9631(16) . ?
Mg1 O1 2.0510(14) . ?
Mg1 N2 2.1289(16) . ?
Mg1 N3 2.1518(16) . ?
O1 C46 1.454(2) . ?
O1 C44 1.465(2) . ?
N1 C5 1.378(2) . ?
N1 C1 1.383(2) . ?
C1 C2 1.398(2) . ?
C1 C6 1.428(2) . ?
N2 C6 1.372(2) . ?
N2 C13 1.425(2) . ?
C2 C3 1.389(2) . ?
C2 H2 0.9500 . ?
N3 C25 1.360(2) . ?
N3 C32 1.425(2) . ?
C3 C4 1.394(2) . ?
C3 H3 0.9500 . ?
C4 C5 1.393(2) . ?
C4 H4 0.9500 . ?
C5 C25 1.433(2) . ?
C6 C7 1.479(2) . ?
C7 C12 1.402(2) . ?
C7 C8 1.404(2) . ?
C8 C9 1.383(3) . ?
C8 H8 0.9500 . ?
C9 C10 1.389(3) . ?
C9 H9 0.9500 . ?
C10 C11 1.381(3) . ?
C10 H10 0.9500 . ?
C11 C12 1.386(3) . ?
C11 H11 0.9500 . ?
C12 H12 0.9500 . ?
C13 C14 1.419(2) . ?
C13 C18 1.420(2) . ?
C14 C15 1.396(2) . ?
C14 C19 1.527(2) . ?
C15 C16 1.379(3) . ?
C15 H15 0.9500 . ?
C16 C17 1.387(3) . ?
C16 H16 0.9500 . ?
C17 C18 1.393(3) . ?
C17 H17 0.9500 . ?
C18 C22 1.527(3) . ?
C19 C21 1.529(3) . ?
C19 C20 1.530(3) . ?
C19 H19 1.0000 . ?
C20 H20A 0.9800 . ?
C20 H20B 0.9800 . ?
C20 H20C 0.9800 . ?
C21 H21A 0.9800 . ?
C21 H21B 0.9800 . ?
C21 H21C 0.9800 . ?
C22 C23 1.524(3) . ?
C22 C24 1.532(3) . ?
C22 H22 1.0000 . ?
C23 H23A 0.9800 . ?
C23 H23B 0.9800 . ?
C23 H23C 0.9800 . ?
C24 H24A 0.9800 . ?
C24 H24B 0.9800 . ?
C24 H24C 0.9800 . ?
C25 C26 1.477(2) . ?
C26 C31 1.402(2) . ?
C26 C27 1.403(3) . ?
C27 C28 1.386(3) . ?
C27 H27 0.9500 . ?
C28 C29 1.385(3) . ?
C28 H28 0.9500 . ?
C29 C30 1.381(3) . ?
C29 H29 0.9500 . ?
C30 C31 1.383(3) . ?
C30 H30 0.9500 . ?
C31 H31 0.9500 . ?
C32 C33 1.409(2) . ?
C32 C37 1.412(2) . ?
C33 C34 1.397(2) . ?
C33 C38 1.519(2) . ?
C34 C35 1.384(3) . ?
C34 H34 0.9500 . ?
C35 C36 1.387(3) . ?
C35 H35 0.9500 . ?
C36 C37 1.395(3) . ?
C36 H36 0.9500 . ?
C37 C41 1.524(3) . ?
C38 C39 1.521(3) . ?
C38 C40 1.529(3) . ?
C38 H38 1.0000 . ?
C39 H39A 0.9800 . ?
C39 H39B 0.9800 . ?
C39 H39C 0.9800 . ?
C40 H40A 0.9800 . ?
C40 H40B 0.9800 . ?
C40 H40C 0.9800 . ?
C41 C42 1.524(3) . ?
C41 C43 1.541(3) . ?
C41 H41 1.0000 . ?
C42 H42A 0.9800 . ?
C42 H42B 0.9800 . ?
C42 H42C 0.9800 . ?
C43 H43A 0.9800 . ?
C43 H43B 0.9800 . ?
C43 H43C 0.9800 . ?
C44 C45 1.495(3) . ?
C44 H44A 0.9900 . ?
C44 H44B 0.9900 . ?
C45 H45A 0.9800 . ?
C45 H45B 0.9800 . ?
C45 H45C 0.9800 . ?
C46 C47 1.491(3) . ?
C46 H46A 0.9900 . ?
C46 H46B 0.9900 . ?
C47 H47A 0.9800 . ?
C47 H47B 0.9800 . ?
C47 H47C 0.9800 . ?
